data_2100407
loop_
_publ_author_name
'Friedrich, Alexandra'
'Haussuehl, Eiken'
'Morgenroth, Wolfgang'
'Lieb, Alexandra'
'Winkler, Bj\"orn'
'Knorr, Karsten'
'Schnick, Wolfgang'

_publ_section_title
;
 Crystal structure of the high-pressure phase of the oxonitridosilicate
 chloride
 Ce~4~[Si~4~O~3+<i>x~</i>N~7{-~<i>x</i>}]Cl~1{-~<i>x</i>}O~<i>x~</i>,
 <i>x</i> \\simeq 0.2
;
_journal_coeditor_code BK5022
_journal_date_accepted 2006-01-26
_journal_date_recd_electronic 2005-09-10
_journal_issue 2
_journal_name_full 'Acta Crystallographica Section B'
_journal_page_first 205
_journal_page_last 211
_journal_paper_category FA
_journal_paper_doi 10.1107/S0108768106003302
_journal_volume 62
_journal_year 2006
_chemical_formula_structural Ce4[Si4O3.07N6.93]Cl0.93O0.07
_chemical_formula_sum 'Ce4 Cl0.92 N6.92 O3.16 Si4'
_chemical_formula_weight 853.05
_chemical_name_systematic
;
cerium oxonitridosilicate chloride
;
_space_group_IT_number 198
_symmetry_cell_setting cubic
_symmetry_space_group_name_Hall 'P 2ac 2ab 3'
_symmetry_space_group_name_H-M 'P 21 3'
_atom_sites_solution_primary direct
_atom_sites_solution_secondary difmap
_audit_creation_method SHELXL-97
_cell_angle_alpha 90.00(4)
_cell_angle_beta 90.00(4)
_cell_angle_gamma 90.00(4)
_cell_formula_units_Z 4
_cell_length_a 10.347(4)
_cell_length_b 10.347(4)
_cell_length_c 10.347(4)
_cell_measurement_pressure '3.0 GPa'
_cell_measurement_reflns_used 10
_cell_measurement_temperature 293(2)
_cell_measurement_theta_max 11.85
_cell_measurement_theta_min 3.7
_cell_volume 1107.8(7)
_computing_cell_refinement 'DIF4 (Eichhorn, 1987a)'
_computing_data_collection 'DIF4 (Eichhorn, 1987a)'
_computing_data_reduction 'REDUCE (Eichhorn, 1987b); AVSORT (Eichhorn, 1978); ABSORB v6.0 (Angel, 2004)'
_computing_molecular_graphics 'ATOMS (Dowty, 1999)'
_computing_structure_refinement 'SHELXL97 (Sheldrick, 1997b)'
_diffrn_ambient_temperature 293(2)
_diffrn_detector_area_resol_mean 'NaJ point detector'
_diffrn_measured_fraction_theta_full 0.979
_diffrn_measured_fraction_theta_max 0.979
_diffrn_measurement_device_type 'HUBER diffractometer D3, HASYLAB/DESY'
_diffrn_measurement_method 'omega scan, continuous, fixed-phi method'
_diffrn_radiation_monochromator 'Si(111) double crystal'
_diffrn_radiation_source 'synchrotron HASYLAB/DESY'
_diffrn_radiation_type synchrotron
_diffrn_radiation_wavelength 0.45000
_diffrn_reflns_av_R_equivalents 0.0505
_diffrn_reflns_av_sigmaI/netI 0.0311
_diffrn_reflns_limit_h_max 10
_diffrn_reflns_limit_h_min -10
_diffrn_reflns_limit_k_max 10
_diffrn_reflns_limit_k_min -8
_diffrn_reflns_limit_l_max 10
_diffrn_reflns_limit_l_min -6
_diffrn_reflns_number 1712
_diffrn_reflns_theta_full 13.96
_diffrn_reflns_theta_max 13.96
_diffrn_reflns_theta_min 1.76
_diffrn_standards_interval_time '50 min'
_diffrn_standards_number 1
_exptl_absorpt_coefficient_mu 4.482
_exptl_absorpt_correction_T_max 0.482
_exptl_absorpt_correction_T_min 0.360
_exptl_absorpt_correction_type gaussian
_exptl_absorpt_process_details
;
Gaussian integration over a grid
of 16 x 16 x 16 points =  4096 total grid points
  Based upon method of Burnham (1966)
 Data corrected for diamond-anvil cell absorption
 Note that exptl_absorpt_correction_tmin and _tmax
 the total correction factors applied to the intensities
 The individual factors are:
         range of dac transmission factors (min-max)      0.469     0.597
 thickness of diamond anvil 1:  1.300 mm, mu =  0.0958 mm-1
       thickness of platten 1:  4.000 mm, mu =  0.0334 mm-1
 thickness of diamond anvil 2:  1.300 mm, mu =  0.0958 mm-1
       thickness of platten 2:  4.000 mm, mu =  0.0334 mm-1
    No gasket shadowing corrections were made
;
_exptl_crystal_colour orange
_exptl_crystal_density_diffrn 5.115
_exptl_crystal_density_method 'not measured'
_exptl_crystal_description
;
platelike,
 crystal was described in terms of coordinates of corners
 on the orthogonal phi-axis coordinate system of  Busing and Levy (1967)
 (ie +Y along beam, +Z up at circles zero, +X to make right-handed set)
 with origin at the centre of the face of the incident-beam anvil
  loop is over x, y, z (mm)
   0.082426    0.000000    0.127750
   0.092000    0.040000    0.119000
   0.071655    0.000000    0.132699
   0.090000    0.000000    0.102000
   0.098116    0.037494    0.096715
   0.085334    0.000000    0.056894
   0.093706    0.034644    0.060450
   0.096619    0.038697    0.079564
   0.048000    0.000000    0.014000
   0.055975    0.039065    0.016326
  -0.010984    0.000000   -0.003204
  -0.006257    0.017214   -0.001825
   0.045901    0.042720    0.013388
  -0.023931    0.000000    0.018882
  -0.015251    0.024601    0.017570
   0.006709    0.000000    0.144507
   0.037000    0.060000    0.124000
   0.012334    0.060000    0.077570
   0.052282    0.060000    0.121222
   0.054000    0.060000    0.088000
   0.032569    0.060000    0.053963
   0.010000    0.060000    0.068000
   0.019084    0.042390    0.131660
;
_exptl_crystal_F_000 1510
_exptl_crystal_size_max 0.60
_exptl_crystal_size_mid 0.15
_exptl_crystal_size_min 0.10
_refine_diff_density_max 0.896
_refine_diff_density_min -0.864
_refine_ls_abs_structure_details 'Flack H D (1983), Acta Cryst. A39, 876-881'
_refine_ls_abs_structure_Flack 0.04(12)
_refine_ls_extinction_coef 0.0067(8)
_refine_ls_extinction_expression Fc^*^=kFc[1+0.001xFc^2^\l^3^/sin(2\q)]^-1/4^
_refine_ls_extinction_method SHELXL
_refine_ls_goodness_of_fit_ref 1.018
_refine_ls_matrix_type full
_refine_ls_number_parameters 37
_refine_ls_number_reflns 476
_refine_ls_number_restraints 4
_refine_ls_restrained_S_all 1.013
_refine_ls_R_factor_all 0.0242
_refine_ls_R_factor_gt 0.0240
_refine_ls_shift/su_max 0.019
_refine_ls_shift/su_mean 0.002
_refine_ls_structure_factor_coef Fsqd
_refine_ls_weighting_details 'calc w=1/[\s^2^(Fo^2^)+(0.0375P)^2^+16.0830P] where P=(Fo^2^+2Fc^2^)/3'
_refine_ls_weighting_scheme calc
_refine_ls_wR_factor_gt 0.0627
_refine_ls_wR_factor_ref 0.0628
_reflns_number_gt 471
_reflns_number_total 476
_reflns_threshold_expression >2sigma(I)
_cod_data_source_file bk5022.cif
_cod_data_source_block 3.0GPa
_cod_depositor_comments
;
The following automatic conversions were performed:
'_symmetry_cell_setting' value 'Cubic' changed to 'cubic' according to
'/home/saulius/struct/CIF-dictionaries/cif_core.dic' dictionary named
'cif_core.dic' version 2.4.1 from
2010-06-29.

'_exptl_absorpt_correction_type' value 'Gaussian' changed to
'gaussian' according to
'/home/saulius/struct/CIF-dictionaries/cif_core.dic' dictionary named
'cif_core.dic' version 2.4.1 from 2010-06-29.

Automatic conversion script
Id: cif_fix_enum 1527 2010-12-29 10:47:43Z saulius 

The following automatic conversions were performed:

'_symmetry_cell_setting' value 'Cubic' changed to 'cubic' according
to /home/saulius/struct/CIF-dictionaries/cif_core.dic dictionary
named 'cif_core.dic' version 2.4.1 from
2010-06-29.

'_exptl_absorpt_correction_type' value 'Gaussian'
changed to 'gaussian' according to
/home/saulius/struct/CIF-dictionaries/cif_core.dic dictionary named
'cif_core.dic' version 2.4.1 from 2010-06-29.

Automatic conversion script
Id: cif_fix_values 1715 2011-07-08 13:25:40Z adriana 
;
_cod_original_sg_symbol_H-M P2(1)3
_cod_database_code 2100407
_cod_database_fobs_code 2100407

loop_
_symmetry_equiv_pos_as_xyz
'x, y, z'
'-x+1/2, -y, z+1/2'
'-x, y+1/2, -z+1/2'
'z, x, y'
'y, z, x'
'x+1/2, -y+1/2, -z'
'z+1/2, -x+1/2, -y'
'-z+1/2, -x, y+1/2'
'-z, x+1/2, -y+1/2'
'-y, z+1/2, -x+1/2'
'y+1/2, -z+1/2, -x'
'-y+1/2, -z, x+1/2'

loop_
_atom_site_type_symbol
_atom_site_label
_atom_site_fract_x
_atom_site_fract_y
_atom_site_fract_z
_atom_site_U_iso_or_equiv
_atom_site_adp_type
_atom_site_calc_flag
_atom_site_refinement_flags
_atom_site_occupancy
Ce Ce1 0.81415(6) 0.69428(6) 0.04216(6) 0.0073(3) Uiso d . 1
Ce Ce2 0.0373(17) 0.0373(17) 0.0373(17) 0.0074(4) Uiso d SP 0.038(2)
Ce Ce3 0.10523(7) 0.10523(7) 0.10523(7) 0.0074(4) Uiso d SP 0.962(2)
Si Si1 0.0776(3) 0.7472(3) 0.1965(3) 0.0040(7) Uiso d . 1
Si Si2 0.4271(3) 0.4271(3) 0.4271(3) 0.0035(11) Uiso d S 1
O O1 0.3364(7) 0.3364(7) 0.3364(7) 0.006(3) Uiso d S 1
Cl Cl2 0.9284(3) 0.9284(3) 0.9284(3) 0.0113(13) Uiso d SP 0.922(11)
O O2 0.9284(3) 0.9284(3) 0.9284(3) 0.0113(13) Uiso d SP 0.078(11)
O O3 0.9261(8) 0.7911(9) 0.2353(8) 0.010(2) Uiso d P 0.693(4)
N N3 0.9261(8) 0.7911(9) 0.2353(8) 0.010(2) Uiso d P 0.307(4)
N N1 0.1282(10) 0.6533(10) 0.3258(9) 0.009(2) Uiso d . 1
N N2 0.0584(9) 0.6345(9) 0.0782(9) 0.010(2) Uiso d . 1

loop_
_atom_type_symbol
_atom_type_description
_atom_type_scat_dispersion_real
_atom_type_scat_dispersion_imag
_atom_type_scat_source
Ce Ce -0.9381 1.1779 'International Tables Vol C Tables 4.2.6.8 and 6.1.1.4'
Si Si 0.0330 0.0274 'International Tables Vol C Tables 4.2.6.8 and 6.1.1.4'
O O 0.0027 0.0022 'International Tables Vol C Tables 4.2.6.8 and 6.1.1.4'
N N 0.0010 0.0012 'International Tables Vol C Tables 4.2.6.8 and 6.1.1.4'
Cl Cl 0.0664 0.0632 'International Tables Vol C Tables 4.2.6.8 and 6.1.1.4'

loop_
_geom_angle_atom_site_label_1
_geom_angle_atom_site_label_2
_geom_angle_atom_site_label_3
_geom_angle_site_symmetry_1
_geom_angle_site_symmetry_3
_geom_angle
N3 Ce1 O3 7_566 7_566 0.0(6)
N3 Ce1 O1 7_566 3_655 73.5(3)
O3 Ce1 O1 7_566 3_655 73.5(3)
N3 Ce1 O3 7_566 . 77.4(4)
O3 Ce1 O3 7_566 . 77.4(4)
O1 Ce1 O3 3_655 . 69.6(3)
N3 Ce1 N2 7_566 9_655 113.3(3)
O3 Ce1 N2 7_566 9_655 113.3(3)
O1 Ce1 N2 3_655 9_655 163.5(3)
O3 Ce1 N2 . 9_655 125.8(3)
N3 Ce1 N1 7_566 9_655 104.3(3)
O3 Ce1 N1 7_566 9_655 104.3(3)
O1 Ce1 N1 3_655 9_655 101.6(3)
O3 Ce1 N1 . 9_655 170.4(3)
N2 Ce1 N1 9_655 9_655 62.5(3)
N3 Ce1 N2 7_566 1_655 96.2(3)
O3 Ce1 N2 7_566 1_655 96.2(3)
O1 Ce1 N2 3_655 1_655 132.1(3)
O3 Ce1 N2 . 1_655 62.5(3)
N2 Ce1 N2 9_655 1_655 63.5(4)
N1 Ce1 N2 9_655 1_655 126.1(3)
N3 Ce1 O2 7_566 1_554 153.8(2)
O3 Ce1 O2 7_566 1_554 153.8(2)
O1 Ce1 O2 3_655 1_554 88.11(14)
O3 Ce1 O2 . 1_554 78.8(2)
N2 Ce1 O2 9_655 1_554 89.5(2)
N1 Ce1 O2 9_655 1_554 97.5(2)
N2 Ce1 O2 1_655 1_554 82.2(2)
N3 Ce1 Cl2 7_566 1_554 153.8(2)
O3 Ce1 Cl2 7_566 1_554 153.8(2)
O1 Ce1 Cl2 3_655 1_554 88.11(14)
O3 Ce1 Cl2 . 1_554 78.8(2)
N2 Ce1 Cl2 9_655 1_554 89.5(2)
N1 Ce1 Cl2 9_655 1_554 97.5(2)
N2 Ce1 Cl2 1_655 1_554 82.2(2)
O2 Ce1 Cl2 1_554 1_554 0.00(4)
N3 Ce1 Si2 7_566 2_664 111.6(2)
O3 Ce1 Si2 7_566 2_664 111.6(2)
O1 Ce1 Si2 3_655 2_664 161.62(11)
O3 Ce1 Si2 . 2_664 93.82(19)
N2 Ce1 Si2 9_655 2_664 32.0(2)
N1 Ce1 Si2 9_655 2_664 94.2(2)
N2 Ce1 Si2 1_655 2_664 32.1(2)
O2 Ce1 Si2 1_554 2_664 80.64(8)
Cl2 Ce1 Si2 1_554 2_664 80.64(8)
N3 Ce1 Si1 7_566 1_655 91.2(2)
O3 Ce1 Si1 7_566 1_655 91.2(2)
O1 Ce1 Si1 3_655 1_655 100.38(19)
O3 Ce1 Si1 . 1_655 31.3(2)
N2 Ce1 Si1 9_655 1_655 94.6(2)
N1 Ce1 Si1 9_655 1_655 155.9(2)
N2 Ce1 Si1 1_655 1_655 32.0(2)
O2 Ce1 Si1 1_554 1_655 73.55(9)
Cl2 Ce1 Si1 1_554 1_655 73.55(9)
Si2 Ce1 Si1 2_664 1_655 62.56(6)
Ce3 Ce2 O2 . 1_444 180.0(11)
Ce3 Ce2 Cl2 . 1_444 180.0(11)
O2 Ce2 Cl2 1_444 1_444 0.0(4)
Ce3 Ce2 N1 . 11_455 78.0(7)
O2 Ce2 N1 1_444 11_455 102.0(7)
Cl2 Ce2 N1 1_444 11_455 102.0(7)
Ce3 Ce2 N1 . 8_554 78.0(7)
O2 Ce2 N1 1_444 8_554 102.0(7)
Cl2 Ce2 N1 1_444 8_554 102.0(7)
N1 Ce2 N1 11_455 8_554 115.8(5)
Ce3 Ce2 N1 . 3_545 78.0(7)
O2 Ce2 N1 1_444 3_545 102.0(7)
Cl2 Ce2 N1 1_444 3_545 102.0(7)
N1 Ce2 N1 11_455 3_545 115.8(5)
N1 Ce2 N1 8_554 3_545 115.8(5)
Ce3 Ce2 Si1 . 1_545 99.0(5)
O2 Ce2 Si1 1_444 1_545 81.0(5)
Cl2 Ce2 Si1 1_444 1_545 81.0(5)
N1 Ce2 Si1 11_455 1_545 139.0(2)
N1 Ce2 Si1 8_554 1_545 27.8(3)
N1 Ce2 Si1 3_545 1_545 103.2(2)
Ce3 Ce2 Si1 . 5_455 99.0(5)
O2 Ce2 Si1 1_444 5_455 81.0(5)
Cl2 Ce2 Si1 1_444 5_455 81.0(5)
N1 Ce2 Si1 11_455 5_455 103.2(2)
N1 Ce2 Si1 8_554 5_455 139.0(2)
N1 Ce2 Si1 3_545 5_455 27.8(3)
Si1 Ce2 Si1 1_545 5_455 117.6(3)
Ce3 Ce2 Si1 . 4_554 99.0(5)
O2 Ce2 Si1 1_444 4_554 81.0(5)
Cl2 Ce2 Si1 1_444 4_554 81.0(5)
N1 Ce2 Si1 11_455 4_554 27.8(3)
N1 Ce2 Si1 8_554 4_554 103.2(2)
N1 Ce2 Si1 3_545 4_554 139.0(2)
Si1 Ce2 Si1 1_545 4_554 117.6(3)
Si1 Ce2 Si1 5_455 4_554 117.6(3)
Ce3 Ce2 Ce1 . 12_554 93.1(4)
O2 Ce2 Ce1 1_444 12_554 86.9(4)
Cl2 Ce2 Ce1 1_444 12_554 86.9(4)
N1 Ce2 Ce1 11_455 12_554 157.8(5)
N1 Ce2 Ce1 8_554 12_554 81.4(2)
N1 Ce2 Ce1 3_545 12_554 42.0(2)
Si1 Ce2 Ce1 1_545 12_554 62.03(8)
Si1 Ce2 Ce1 5_455 12_554 57.78(7)
Si1 Ce2 Ce1 4_554 12_554 167.7(9)
Ce3 Ce2 Ce1 . 6_455 93.1(4)
O2 Ce2 Ce1 1_444 6_455 86.9(4)
Cl2 Ce2 Ce1 1_444 6_455 86.9(4)
N1 Ce2 Ce1 11_455 6_455 81.4(2)
N1 Ce2 Ce1 8_554 6_455 42.0(2)
N1 Ce2 Ce1 3_545 6_455 157.8(5)
Si1 Ce2 Ce1 1_545 6_455 57.78(7)
Si1 Ce2 Ce1 5_455 6_455 167.7(9)
Si1 Ce2 Ce1 4_554 6_455 62.03(8)
Ce1 Ce2 Ce1 12_554 6_455 119.72(8)
Ce3 Ce2 Ce1 . 9_545 93.1(4)
O2 Ce2 Ce1 1_444 9_545 86.9(4)
Cl2 Ce2 Ce1 1_444 9_545 86.9(4)
N1 Ce2 Ce1 11_455 9_545 42.0(2)
N1 Ce2 Ce1 8_554 9_545 157.8(5)
N1 Ce2 Ce1 3_545 9_545 81.4(2)
Si1 Ce2 Ce1 1_545 9_545 167.7(9)
Si1 Ce2 Ce1 5_455 9_545 62.03(8)
Si1 Ce2 Ce1 4_554 9_545 57.78(7)
Ce1 Ce2 Ce1 12_554 9_545 119.72(8)
Ce1 Ce2 Ce1 6_455 9_545 119.72(8)
Ce2 Ce3 N3 . 11_456 137.24(18)
Ce2 Ce3 N3 . 8_564 137.24(18)
N3 Ce3 N3 11_456 8_564 72.0(3)
Ce2 Ce3 N3 . 3_645 137.24(18)
N3 Ce3 N3 11_456 3_645 72.0(3)
N3 Ce3 N3 8_564 3_645 72.0(3)
Ce2 Ce3 O3 . 11_456 137.24(18)
N3 Ce3 O3 11_456 11_456 0.0(5)
N3 Ce3 O3 8_564 11_456 72.0(3)
N3 Ce3 O3 3_645 11_456 72.0(3)
Ce2 Ce3 O3 . 8_564 137.24(18)
N3 Ce3 O3 11_456 8_564 72.0(3)
N3 Ce3 O3 8_564 8_564 0.0(5)
N3 Ce3 O3 3_645 8_564 72.0(3)
O3 Ce3 O3 11_456 8_564 72.0(3)
Ce2 Ce3 O3 . 3_645 137.24(18)
N3 Ce3 O3 11_456 3_645 72.0(3)
N3 Ce3 O3 8_564 3_645 72.0(3)
N3 Ce3 O3 3_645 3_645 0.0(5)
O3 Ce3 O3 11_456 3_645 72.0(3)
O3 Ce3 O3 8_564 3_645 72.0(3)
Ce2 Ce3 N1 . 11_455 74.3(2)
N3 Ce3 N1 11_456 11_455 63.6(3)
N3 Ce3 N1 8_564 11_455 128.2(3)
N3 Ce3 N1 3_645 11_455 115.0(3)
O3 Ce3 N1 11_456 11_455 63.6(3)
O3 Ce3 N1 8_564 11_455 128.2(3)
O3 Ce3 N1 3_645 11_455 115.0(3)
Ce2 Ce3 N1 . 8_554 74.3(2)
N3 Ce3 N1 11_456 8_554 115.0(3)
N3 Ce3 N1 8_564 8_554 63.6(3)
N3 Ce3 N1 3_645 8_554 128.2(3)
O3 Ce3 N1 11_456 8_554 115.0(3)
O3 Ce3 N1 8_564 8_554 63.6(3)
O3 Ce3 N1 3_645 8_554 128.2(3)
N1 Ce3 N1 11_455 8_554 112.96(19)
Ce2 Ce3 N1 . 3_545 74.3(2)
N3 Ce3 N1 11_456 3_545 128.2(3)
N3 Ce3 N1 8_564 3_545 115.0(3)
N3 Ce3 N1 3_645 3_545 63.6(3)
O3 Ce3 N1 11_456 3_545 128.2(3)
O3 Ce3 N1 8_564 3_545 115.0(3)
O3 Ce3 N1 3_645 3_545 63.6(3)
N1 Ce3 N1 11_455 3_545 112.96(19)
N1 Ce3 N1 8_554 3_545 112.96(19)
Ce2 Ce3 Si1 . 3_545 107.35(6)
N3 Ce3 Si1 11_456 3_545 103.5(2)
N3 Ce3 Si1 8_564 3_545 87.5(2)
N3 Ce3 Si1 3_645 3_545 32.11(19)
O3 Ce3 Si1 11_456 3_545 103.5(2)
O3 Ce3 Si1 8_564 3_545 87.5(2)
O3 Ce3 Si1 3_645 3_545 32.11(19)
N1 Ce3 Si1 11_455 3_545 126.8(2)
N1 Ce3 Si1 8_554 3_545 118.6(2)
N1 Ce3 Si1 3_545 3_545 33.3(2)
Ce2 Ce3 Si1 . 8_554 107.35(6)
N3 Ce3 Si1 11_456 8_554 87.5(2)
N3 Ce3 Si1 8_564 8_554 32.11(19)
N3 Ce3 Si1 3_645 8_554 103.49(19)
O3 Ce3 Si1 11_456 8_554 87.5(2)
O3 Ce3 Si1 8_564 8_554 32.11(19)
O3 Ce3 Si1 3_645 8_554 103.49(19)
N1 Ce3 Si1 11_455 8_554 118.6(2)
N1 Ce3 Si1 8_554 8_554 33.3(2)
N1 Ce3 Si1 3_545 8_554 126.8(2)
Si1 Ce3 Si1 3_545 8_554 111.51(5)
N1 Si1 N3 8_564 1_455 114.1(5)
N1 Si1 O3 8_564 1_455 114.1(5)
N3 Si1 O3 1_455 1_455 0.0(2)
N1 Si1 N2 8_564 . 113.7(5)
N3 Si1 N2 1_455 . 104.4(5)
O3 Si1 N2 1_455 . 104.4(5)
N1 Si1 N1 8_564 . 116.9(6)
N3 Si1 N1 1_455 . 104.4(5)
O3 Si1 N1 1_455 . 104.4(5)
N2 Si1 N1 . . 101.9(5)
N1 Si1 Ce3 8_564 3 151.8(4)
N3 Si1 Ce3 1_455 3 53.9(3)
O3 Si1 Ce3 1_455 3 53.9(3)
N2 Si1 Ce3 . 3 94.5(3)
N1 Si1 Ce3 . 3 54.4(3)
N1 Si1 Ce1 8_564 1_455 120.1(4)
N3 Si1 Ce1 1_455 1_455 51.1(3)
O3 Si1 Ce1 1_455 1_455 51.1(3)
N2 Si1 Ce1 . 1_455 55.0(3)
N1 Si1 Ce1 . 1_455 123.0(3)
Ce3 Si1 Ce1 3 1_455 74.60(7)
N1 Si1 Ce1 8_564 11_456 118.5(4)
N3 Si1 Ce1 1_455 11_456 127.4(3)
O3 Si1 Ce1 1_455 11_456 127.4(3)
N2 Si1 Ce1 . 11_456 52.0(3)
N1 Si1 Ce1 . 11_456 52.7(3)
Ce3 Si1 Ce1 3 11_456 79.32(7)
Ce1 Si1 Ce1 1_455 11_456 98.20(9)
N1 Si1 Ce2 8_564 1_565 44.1(5)
N3 Si1 Ce2 1_455 1_565 76.5(3)
O3 Si1 Ce2 1_455 1_565 76.5(3)
N2 Si1 Ce2 . 1_565 103.8(5)
N1 Si1 Ce2 . 1_565 153.2(6)
Ce3 Si1 Ce2 3 1_565 130.05(13)
Ce1 Si1 Ce2 1_455 1_565 78.9(5)
Ce1 Si1 Ce2 11_456 1_565 146.7(2)
O1 Si2 N2 . 10_655 111.5(4)
O1 Si2 N2 . 7_556 111.5(4)
N2 Si2 N2 10_655 7_556 107.4(4)
O1 Si2 N2 . 2_565 111.5(4)
N2 Si2 N2 10_655 2_565 107.4(4)
N2 Si2 N2 7_556 2_565 107.4(4)
O1 Si2 Ce1 . 2_665 118.24(8)
N2 Si2 Ce1 10_655 2_665 130.2(4)
N2 Si2 Ce1 7_556 2_665 53.2(3)
N2 Si2 Ce1 2_565 2_665 55.5(3)
O1 Si2 Ce1 . 7_566 118.24(8)
N2 Si2 Ce1 10_655 7_566 53.2(3)
N2 Si2 Ce1 7_556 7_566 55.5(3)
N2 Si2 Ce1 2_565 7_566 130.2(4)
Ce1 Si2 Ce1 2_665 7_566 99.45(10)
O1 Si2 Ce1 . 10_656 118.24(8)
N2 Si2 Ce1 10_655 10_656 55.5(3)
N2 Si2 Ce1 7_556 10_656 130.2(4)
N2 Si2 Ce1 2_565 10_656 53.2(3)
Ce1 Si2 Ce1 2_665 10_656 99.45(10)
Ce1 Si2 Ce1 7_566 10_656 99.45(10)
O1 Si2 Ce1 . 8_564 40.52(6)
N2 Si2 Ce1 10_655 8_564 139.1(4)
N2 Si2 Ce1 7_556 8_564 73.7(3)
N2 Si2 Ce1 2_565 8_564 111.1(3)
Ce1 Si2 Ce1 2_665 8_564 84.22(4)
Ce1 Si2 Ce1 7_566 8_564 107.18(4)
Ce1 Si2 Ce1 10_656 8_564 152.18(10)
O1 Si2 Ce1 . 11_456 40.52(6)
N2 Si2 Ce1 10_655 11_456 73.7(3)
N2 Si2 Ce1 7_556 11_456 111.1(3)
N2 Si2 Ce1 2_565 11_456 139.1(4)
Ce1 Si2 Ce1 2_665 11_456 152.18(10)
Ce1 Si2 Ce1 7_566 11_456 84.22(4)
Ce1 Si2 Ce1 10_656 11_456 107.18(4)
Ce1 Si2 Ce1 8_564 11_456 68.48(9)
O1 Si2 Ce1 . 3_645 40.52(6)
N2 Si2 Ce1 10_655 3_645 111.1(3)
N2 Si2 Ce1 7_556 3_645 139.1(4)
N2 Si2 Ce1 2_565 3_645 73.7(3)
Ce1 Si2 Ce1 2_665 3_645 107.18(4)
Ce1 Si2 Ce1 7_566 3_645 152.18(10)
Ce1 Si2 Ce1 10_656 3_645 84.22(4)
Ce1 Si2 Ce1 8_564 3_645 68.48(9)
Ce1 Si2 Ce1 11_456 3_645 68.48(9)
Si2 O1 Ce1 . 11_456 114.3(3)
Si2 O1 Ce1 . 3_645 114.3(3)
Ce1 O1 Ce1 11_456 3_645 104.2(3)
Si2 O1 Ce1 . 8_564 114.3(3)
Ce1 O1 Ce1 11_456 8_564 104.2(3)
Ce1 O1 Ce1 3_645 8_564 104.2(3)
Ce2 Cl2 Ce1 1_666 1_556 118.46(9)
Ce2 Cl2 Ce1 1_666 4_655 118.46(9)
Ce1 Cl2 Ce1 1_556 4_655 99.17(11)
Ce2 Cl2 Ce1 1_666 5_565 118.46(9)
Ce1 Cl2 Ce1 1_556 5_565 99.17(11)
Ce1 Cl2 Ce1 4_655 5_565 99.17(11)
Ce2 Cl2 Ce3 1_666 1_666 0.0(4)
Ce1 Cl2 Ce3 1_556 1_666 118.46(9)
Ce1 Cl2 Ce3 4_655 1_666 118.46(9)
Ce1 Cl2 Ce3 5_565 1_666 118.46(9)
Si1 O3 Ce1 1_655 12_664 143.1(5)
Si1 O3 Ce1 1_655 . 97.6(4)
Ce1 O3 Ce1 12_664 . 109.5(3)
Si1 O3 Ce3 1_655 3_655 94.0(4)
Ce1 O3 Ce3 12_664 3_655 105.6(3)
Ce1 O3 Ce3 . 3_655 98.9(3)
Si1 N1 Si1 10_655 . 122.6(6)
Si1 N1 Ce2 10_655 3 108.1(7)
Si1 N1 Ce2 . 3 119.6(8)
Si1 N1 Ce3 10_655 3 127.2(5)
Si1 N1 Ce3 . 3 92.3(4)
Ce2 N1 Ce3 3 3 27.7(7)
Si1 N1 Ce1 10_655 11_456 109.7(5)
Si1 N1 Ce1 . 11_456 94.9(4)
Ce2 N1 Ce1 3 11_456 97.0(4)
Ce3 N1 Ce1 3 11_456 104.7(3)
Si2 N2 Si1 2_564 . 155.6(6)
Si2 N2 Ce1 2_564 11_456 94.8(4)
Si1 N2 Ce1 . 11_456 96.5(4)
Si2 N2 Ce1 2_564 1_455 92.4(4)
Si1 N2 Ce1 . 1_455 93.0(4)
Ce1 N2 Ce1 11_456 1_455 139.2(4)

loop_
_geom_bond_atom_site_label_1
_geom_bond_atom_site_label_2
_geom_bond_site_symmetry_2
_geom_bond_distance
Ce1 N3 7_566 2.279(9)
Ce1 O3 7_566 2.279(9)
Ce1 O1 3_655 2.483(6)
Ce1 O3 . 2.518(8)
Ce1 N2 9_655 2.561(9)
Ce1 N1 9_655 2.580(10)
Ce1 N2 1_655 2.629(10)
Ce1 O2 1_554 2.941(3)
Ce1 Cl2 1_554 2.941(3)
Ce1 Si2 2_664 3.188(3)
Ce1 Si1 1_655 3.206(3)
Ce2 Ce3 . 1.22(3)
Ce2 O2 1_444 1.95(3)
Ce2 Cl2 1_444 1.95(3)
Ce2 N1 11_455 2.526(11)
Ce2 N1 8_554 2.526(11)
Ce2 N1 3_545 2.526(11)
Ce2 Si1 1_545 3.449(6)
Ce2 Si1 5_455 3.449(6)
Ce2 Si1 4_554 3.449(6)
Ce2 Ce1 12_554 3.824(2)
Ce2 Ce1 6_455 3.824(2)
Ce2 Ce1 9_545 3.824(2)
Ce3 N3 11_456 2.555(9)
Ce3 N3 8_564 2.555(9)
Ce3 N3 3_645 2.555(9)
Ce3 O3 11_456 2.555(9)
Ce3 O3 8_564 2.555(9)
Ce3 O3 3_645 2.555(9)
Ce3 N1 11_455 2.567(10)
Ce3 N1 8_554 2.567(10)
Ce3 N1 3_545 2.567(10)
Ce3 Si1 3_545 3.154(3)
Ce3 Si1 8_554 3.154(3)
Si1 N1 8_564 1.692(10)
Si1 N3 1_455 1.681(9)
Si1 O3 1_455 1.681(9)
Si1 N2 . 1.702(10)
Si1 N1 . 1.734(10)
Si1 Ce3 3 3.154(3)
Si1 Ce1 1_455 3.206(3)
Si1 Ce1 11_456 3.230(3)
Si1 Ce2 1_565 3.449(6)
Si2 O1 . 1.626(14)
Si2 N2 10_655 1.695(10)
Si2 N2 7_556 1.695(10)
Si2 N2 2_565 1.695(10)
Si2 Ce1 2_665 3.188(3)
Si2 Ce1 7_566 3.188(3)
Si2 Ce1 10_656 3.188(3)
Si2 Ce1 8_564 3.483(4)
Si2 Ce1 11_456 3.483(4)
Si2 Ce1 3_645 3.483(4)
O1 Ce1 11_456 2.483(6)
O1 Ce1 3_645 2.483(6)
O1 Ce1 8_564 2.483(6)
Cl2 Ce2 1_666 1.95(3)
Cl2 Ce1 1_556 2.941(3)
Cl2 Ce1 4_655 2.941(3)
Cl2 Ce1 5_565 2.941(3)
Cl2 Ce3 1_666 3.169(5)
O3 Si1 1_655 1.681(9)
O3 Ce1 12_664 2.279(9)
O3 Ce3 3_655 2.555(9)
N1 Si1 10_655 1.692(10)
N1 Ce2 3 2.526(11)
N1 Ce3 3 2.567(10)
N1 Ce1 11_456 2.580(10)
N2 Si2 2_564 1.695(10)
N2 Ce1 11_456 2.561(9)
N2 Ce1 1_455 2.629(10)
